data_9015764
loop_
_publ_author_name
'Danisi, R. M.'
'Armbruster, T.'
'Lazic, B.'

_publ_section_title
;
 In situ dehydration behavior of zeolite-like cavansite: A single-crystal X-ray study
 Note: T = 175 C
;
_journal_name_full 'American Mineralogist'
_journal_page_first 1874
_journal_page_last 1880
_journal_paper_doi 10.2138/am.2012.4228
_journal_volume 97
_journal_year 2012
_chemical_compound_source 'Wagholi quarry, Poona district, India'
_chemical_formula_sum 'Ca O13.014 Si4 V'
_chemical_name_mineral Cavansite
_space_group_IT_number 62
_symmetry_space_group_name_Hall '-P 2ac 2n'
_symmetry_space_group_name_H-M 'P n m a'
_cell_angle_alpha 90
_cell_angle_beta 90
_cell_angle_gamma 90
_cell_length_a 9.4746
_cell_length_b 13.2620
_cell_length_c 9.6050
_cell_formula_units_Z 4
_cell_volume 1206.889
_database_code_amcsd 0019720
_exptl_crystal_density_diffrn 2.265
_cod_original_formula_sum 'V Ca Si4 O13.014'
_cod_database_code 9015764

loop_
_space_group_symop_operation_xyz
x,y,z
x,1/2-y,z
-x,1/2+y,-z
1/2-x,1/2+y,1/2+z
1/2+x,1/2-y,1/2-z
1/2+x,y,1/2-z
1/2-x,-y,1/2+z
-x,-y,-z

loop_
_atom_site_aniso_label
_atom_site_aniso_U_11
_atom_site_aniso_U_22
_atom_site_aniso_U_33
_atom_site_aniso_U_12
_atom_site_aniso_U_13
_atom_site_aniso_U_23
V 0.01400 0.01680 0.01850 0.00000 0.00103 0.00000
Ca 0.01630 0.01970 0.01940 0.00000 -0.00010 0.00000
Si1 0.01080 0.01700 0.01460 0.00016 -0.00055 0.00178
Si2 0.01240 0.01550 0.01310 0.00114 0.00162 0.00137
O1 0.01530 0.01720 0.02720 -0.00020 0.00170 -0.00110
O2 0.02480 0.01680 0.02370 0.00430 0.00870 0.00270
O3 0.01800 0.03280 0.01690 -0.00080 -0.00250 0.00630
O4 0.01440 0.01940 0.02500 -0.00030 0.00500 0.00010
O5 0.01580 0.02200 0.01900 -0.00180 -0.00510 0.00370
O6 0.03260 0.04040 0.02820 0.00000 -0.00860 0.00000
O8 0.03500 0.17200 0.15700 0.00000 0.02900 0.00000

loop_
_atom_site_label
_atom_site_fract_x
_atom_site_fract_y
_atom_site_fract_z
_atom_site_occupancy
_atom_site_U_iso_or_equiv
V 0.03479 0.25000 0.09988 1.00000 0.01642
Ca -0.38889 0.75000 -0.07578 1.00000 0.01849
Si1 -0.19261 0.52653 -0.08317 1.00000 0.01415
Si2 -0.09206 0.46155 0.19910 1.00000 0.01366
O1 -0.18823 0.64770 -0.07596 1.00000 0.01990
O2 -0.05978 0.34527 0.22691 1.00000 0.02180
O3 -0.20100 0.47554 0.07010 1.00000 0.02260
O4 -0.05458 0.48034 -0.16282 1.00000 0.01960
O5 -0.33434 0.48941 -0.16389 1.00000 0.01890
O6 -0.05520 0.25000 -0.03980 1.00000 0.03370
O7 -0.43000 0.77780 0.16790 0.16200 0.04400
O7A -0.36250 0.77500 0.17590 0.20300 0.04400
O7B -0.39700 0.81000 0.16100 0.14200 0.04400
O8 -0.64090 0.75000 -0.04850 1.00000 0.12100

loop_
_cod_related_entry_id
_cod_related_entry_database
_cod_related_entry_code
1 AMCSD 0019720
